data_7231865
loop_
_publ_author_name
'An, Guangyu'
'Jiang, Yuqian'
'Xi, Jinyang'
'Liu, Libing'
'Wang, Pin'
'Xiao, Feng'
'Wang, Dongsheng'

_publ_section_title
;
 Crystallization of aluminum polycation sulfates: transformation of
 tetrahedral crystals into block crystals in aqueous solutions
;
_journal_issue 2
_journal_name_full CrystEngComm
_journal_page_first 202
_journal_paper_doi 10.1039/C8CE01571F
_journal_volume 21
_journal_year 2019
_chemical_formula_moiety Na(H2O)3[AlO4Al12(OH)24(H2O)12](SO4)4.11H2O
_chemical_formula_sum 'Al13 H12 Na O70 S4'
_chemical_formula_weight 1634.07
_space_group_crystal_system cubic
_space_group_IT_number 216
_space_group_name_Hall 'F -4 2 3'
_space_group_name_H-M_alt 'F -4 3 m'
_symmetry_space_group_name_Hall 'F -4 2 3'
_symmetry_space_group_name_H-M 'F -4 3 m'
_atom_sites_solution_hydrogens difmap
_audit_creation_method SHELXL-2013
_audit_update_record
;
2018-10-31 deposited with the CCDC.
2018-11-20 downloaded from the CCDC.
;
_cell_angle_alpha 90
_cell_angle_beta 90
_cell_angle_gamma 90
_cell_formula_units_Z 4
_cell_length_a 17.779(2)
_cell_length_b 17.779(2)
_cell_length_c 17.779(2)
_cell_measurement_reflns_used 4939
_cell_measurement_temperature 153(2)
_cell_measurement_theta_max 27.4546
_cell_measurement_theta_min 1.9840
_cell_volume 5619.8(11)
_computing_cell_refinement 'CrystalClear (Rigaku Inc., 2008)'
_computing_data_collection 'CrystalClear (Rigaku Inc., 2008)'
_computing_data_reduction 'CrystalClear (Rigaku Inc., 2008)'
_computing_molecular_graphics 'SHELXL-2013 (Sheldrick, 2013)'
_computing_publication_material 'SHELXL-2013 (Sheldrick, 2013)'
_computing_structure_refinement 'SHELXL-2013 (Sheldrick, 2013)'
_computing_structure_solution 'SHELXL-2013 (Sheldrick, 2013)'
_diffrn_ambient_temperature 153(2)
_diffrn_measured_fraction_theta_full 0.928
_diffrn_measured_fraction_theta_max 0.945
_diffrn_measurement_device_type 'Rigaku AFC-10/Saturn'
_diffrn_measurement_method 'multi scan'
_diffrn_radiation_type MoK\a
_diffrn_radiation_wavelength 0.71073
_diffrn_reflns_av_R_equivalents 0.0463
_diffrn_reflns_av_unetI/netI 0.0156
_diffrn_reflns_Laue_measured_fraction_full 0.928
_diffrn_reflns_Laue_measured_fraction_max 0.945
_diffrn_reflns_limit_h_max 22
_diffrn_reflns_limit_h_min -23
_diffrn_reflns_limit_k_max 17
_diffrn_reflns_limit_k_min -23
_diffrn_reflns_limit_l_max 23
_diffrn_reflns_limit_l_min -23
_diffrn_reflns_number 10441
_diffrn_reflns_point_group_measured_fraction_full 0.932
_diffrn_reflns_point_group_measured_fraction_max 0.947
_diffrn_reflns_theta_full 25.242
_diffrn_reflns_theta_max 27.453
_diffrn_reflns_theta_min 1.984
_diffrn_source 'fine-focus sealed tube'
_exptl_absorpt_coefficient_mu 0.537
_exptl_absorpt_correction_T_max 1.0000
_exptl_absorpt_correction_T_min 0.8138
_exptl_absorpt_correction_type multi-scan
_exptl_crystal_colour colourless
_exptl_crystal_density_diffrn 2.008
_exptl_crystal_description tetrahedron
_exptl_crystal_F_000 3520
_exptl_crystal_size_max 0.15
_exptl_crystal_size_mid 0.10
_exptl_crystal_size_min 0.07
_refine_diff_density_max 1.732
_refine_diff_density_min -1.528
_refine_diff_density_rms 0.453
_refine_ls_abs_structure_details
;
 Flack x determined using 302 quotients [(I+)-(I-)]/[(I+)+(I-)]
 (Parsons and Flack (2004), Acta Cryst. A60, s61).
;
_refine_ls_abs_structure_Flack 0.08(5)
_refine_ls_extinction_coef 0.008(2)
_refine_ls_extinction_expression Fc^*^=kFc[1+0.001xFc^2^\l^3^/sin(2\q)]^-1/4^
_refine_ls_extinction_method SHELXL
_refine_ls_goodness_of_fit_ref 1.321
_refine_ls_hydrogen_treatment constr
_refine_ls_matrix_type full
_refine_ls_number_parameters 62
_refine_ls_number_reflns 663
_refine_ls_number_restraints 30
_refine_ls_restrained_S_all 1.333
_refine_ls_R_factor_all 0.1148
_refine_ls_R_factor_gt 0.1096
_refine_ls_shift/su_max 0.000
_refine_ls_shift/su_mean 0.000
_refine_ls_structure_factor_coef Fsqd
_refine_ls_weighting_details
;
 w=1/[\s^2^(Fo^2^)+(0.1741P)^2^+7.3687P]
 where P=(Fo^2^+2Fc^2^)/3
;
_refine_ls_weighting_scheme calc
_refine_ls_wR_factor_gt 0.2274
_refine_ls_wR_factor_ref 0.2358
_reflns_Friedel_coverage 0.842
_reflns_Friedel_fraction_full 0.936
_reflns_Friedel_fraction_max 0.950
_reflns_number_gt 662
_reflns_number_total 663
_reflns_threshold_expression 'I > 2\s(I)'
_cod_data_source_file c8ce01571f2.cif
_cod_data_source_block bww17088
_cod_depositor_comments
;
The following automatic conversions were performed:

'_exptl_absorpt_correction_type' value 'Multi-scan' changed to
'multi-scan' according to
/home/data/users/saulius/crontab/automatic-downloads/rss-feeds/RSC/lib/dictionaries/cif_core.dic
dictionary named 'cif_core.dic' version 2.4.2 from 2011-04-26.

Automatic conversion script
Id: cif_fix_values 4973 2017-02-22 13:04:09Z antanas 

 Adding full bibliography for 7231864--7231865.cif.
;
_cod_original_cell_volume 5620(2)
_cod_database_code 7231865
_shelx_space_group_comment
;
The symmetry employed for this shelxl refinement is uniquely defined
by the following loop, which should always be used as a source of
symmetry information in preference to the above space-group names.
They are only intended as comments.
;
_shelxl_version_number 2013-2

loop_
_space_group_symop_operation_xyz
'x, y, z'
'-x, -y, z'
'-x, y, -z'
'x, -y, -z'
'z, x, y'
'z, -x, -y'
'-z, -x, y'
'-z, x, -y'
'y, z, x'
'-y, z, -x'
'y, -z, -x'
'-y, -z, x'
'y, x, z'
'-y, -x, z'
'y, -x, -z'
'-y, x, -z'
'x, z, y'
'-x, z, -y'
'-x, -z, y'
'x, -z, -y'
'z, y, x'
'z, -y, -x'
'-z, y, -x'
'-z, -y, x'
'x, y+1/2, z+1/2'
'-x, -y+1/2, z+1/2'
'-x, y+1/2, -z+1/2'
'x, -y+1/2, -z+1/2'
'z, x+1/2, y+1/2'
'z, -x+1/2, -y+1/2'
'-z, -x+1/2, y+1/2'
'-z, x+1/2, -y+1/2'
'y, z+1/2, x+1/2'
'-y, z+1/2, -x+1/2'
'y, -z+1/2, -x+1/2'
'-y, -z+1/2, x+1/2'
'y, x+1/2, z+1/2'
'-y, -x+1/2, z+1/2'
'y, -x+1/2, -z+1/2'
'-y, x+1/2, -z+1/2'
'x, z+1/2, y+1/2'
'-x, z+1/2, -y+1/2'
'-x, -z+1/2, y+1/2'
'x, -z+1/2, -y+1/2'
'z, y+1/2, x+1/2'
'z, -y+1/2, -x+1/2'
'-z, y+1/2, -x+1/2'
'-z, -y+1/2, x+1/2'
'x+1/2, y, z+1/2'
'-x+1/2, -y, z+1/2'
'-x+1/2, y, -z+1/2'
'x+1/2, -y, -z+1/2'
'z+1/2, x, y+1/2'
'z+1/2, -x, -y+1/2'
'-z+1/2, -x, y+1/2'
'-z+1/2, x, -y+1/2'
'y+1/2, z, x+1/2'
'-y+1/2, z, -x+1/2'
'y+1/2, -z, -x+1/2'
'-y+1/2, -z, x+1/2'
'y+1/2, x, z+1/2'
'-y+1/2, -x, z+1/2'
'y+1/2, -x, -z+1/2'
'-y+1/2, x, -z+1/2'
'x+1/2, z, y+1/2'
'-x+1/2, z, -y+1/2'
'-x+1/2, -z, y+1/2'
'x+1/2, -z, -y+1/2'
'z+1/2, y, x+1/2'
'z+1/2, -y, -x+1/2'
'-z+1/2, y, -x+1/2'
'-z+1/2, -y, x+1/2'
'x+1/2, y+1/2, z'
'-x+1/2, -y+1/2, z'
'-x+1/2, y+1/2, -z'
'x+1/2, -y+1/2, -z'
'z+1/2, x+1/2, y'
'z+1/2, -x+1/2, -y'
'-z+1/2, -x+1/2, y'
'-z+1/2, x+1/2, -y'
'y+1/2, z+1/2, x'
'-y+1/2, z+1/2, -x'
'y+1/2, -z+1/2, -x'
'-y+1/2, -z+1/2, x'
'y+1/2, x+1/2, z'
'-y+1/2, -x+1/2, z'
'y+1/2, -x+1/2, -z'
'-y+1/2, x+1/2, -z'
'x+1/2, z+1/2, y'
'-x+1/2, z+1/2, -y'
'-x+1/2, -z+1/2, y'
'x+1/2, -z+1/2, -y'
'z+1/2, y+1/2, x'
'z+1/2, -y+1/2, -x'
'-z+1/2, y+1/2, -x'
'-z+1/2, -y+1/2, x'

loop_
_atom_site_label
_atom_site_type_symbol
_atom_site_fract_x
_atom_site_fract_y
_atom_site_fract_z
_atom_site_U_iso_or_equiv
_atom_site_adp_type
_atom_site_occupancy
_atom_site_site_symmetry_order
_atom_site_calc_flag
_atom_site_refinement_flags_posn
_atom_site_refinement_flags_adp
_atom_site_refinement_flags_occupancy
S1 S 0.38225(13) 0.11775(13) 0.61775(13) 0.0324(13) Uani 1 6 d S T P
Al1 Al 0.5000 0.5000 0.5000 0.0156(16) Uani 1 24 d S T P
Al2 Al 0.32709(13) 0.55686(10) 0.55686(10) 0.0237(10) Uani 1 2 d S T P
Na1 Na 0.3091(12) 0.6909(12) 0.6909(12) 0.056(8) Uani 0.25 6 d S TU P
O1 O 0.4412(3) 0.5588(3) 0.5588(3) 0.0179(19) Uani 1 6 d S T P
O2 O 0.3390(3) 0.6610(3) 0.5541(4) 0.0320(16) Uani 1 2 d S T P
H2 H 0.3148 0.6852 0.5209 0.038 Uiso 1 2 d R U P
O3 O 0.3196(4) 0.5464(3) 0.4536(3) 0.0240(15) Uani 1 2 d S T P
H4 H 0.3446 0.5752 0.4248 0.029 Uiso 1 2 d R U P
O4 O 0.4610(6) 0.1339(4) 0.6339(4) 0.048(2) Uani 1 2 d S TU P
O5 O 0.3362(9) 0.1638(9) 0.6638(9) 0.106(8) Uani 1 6 d S TU P
O1W O 0.314(2) 0.814(2) 0.686(2) 0.061(11) Uani 0.25 6 d S TU P
O2W O 0.221(3) 0.653(3) 0.721(3) 0.050(11) Uani 0.1667 2 d S TU P
O3W O 0.2182(4) 0.5686(3) 0.5686(3) 0.0301(15) Uani 1 2 d S T P
O4W O 0.3396(4) 0.3396(4) 0.6604(4) 0.033(3) Uani 1 6 d S T P
O5W O 0.2500 0.2500 0.5358(11) 0.063(5) Uani 1 4 d S T P
O6W O 0.2500 0.2500 0.7500 0.30(9) Uani 1 24 d S T P

loop_
_atom_site_aniso_label
_atom_site_aniso_U_11
_atom_site_aniso_U_22
_atom_site_aniso_U_33
_atom_site_aniso_U_23
_atom_site_aniso_U_13
_atom_site_aniso_U_12
S1 0.0324(13) 0.0324(13) 0.0324(13) -0.0034(8) 0.0034(8) 0.0034(8)
Al1 0.0156(16) 0.0156(16) 0.0156(16) 0.000 0.000 0.000
Al2 0.0190(13) 0.0260(11) 0.0260(11) -0.0030(10) 0.0022(6) 0.0022(6)
Na1 0.056(8) 0.056(8) 0.056(8) -0.012(6) 0.012(6) 0.012(6)
O1 0.0179(19) 0.0179(19) 0.0179(19) -0.0041(19) 0.0041(19) 0.0041(19)
O2 0.030(2) 0.030(2) 0.036(3) -0.0034(19) 0.0034(19) 0.010(2)
O3 0.028(3) 0.0219(19) 0.0219(19) 0.001(2) -0.0005(15) 0.0005(15)
O4 0.053(5) 0.046(3) 0.046(3) 0.016(3) -0.023(3) -0.023(3)
O5 0.106(8) 0.106(8) 0.106(8) -0.026(6) 0.026(6) 0.026(6)
O1W 0.061(11) 0.061(11) 0.061(11) 0.013(8) 0.013(8) -0.013(8)
O2W 0.053(12) 0.045(15) 0.053(12) -0.006(9) 0.012(12) -0.006(9)
O3W 0.025(3) 0.033(2) 0.033(2) 0.001(3) 0.0037(17) 0.0037(17)
O4W 0.033(3) 0.033(3) 0.033(3) 0.009(2) 0.009(2) -0.009(2)
O5W 0.029(3) 0.029(3) 0.131(15) 0.000 0.000 -0.006(4)
O6W 0.30(9) 0.30(9) 0.30(9) 0.000 0.000 0.000

loop_
_atom_type_symbol
_atom_type_description
_atom_type_scat_dispersion_real
_atom_type_scat_dispersion_imag
_atom_type_scat_source
Al Al 0.0645 0.0514 'International Tables Vol C Tables 4.2.6.8 and 6.1.1.4'
H H 0.0000 0.0000 'International Tables Vol C Tables 4.2.6.8 and 6.1.1.4'
Na Na 0.0362 0.0249 'International Tables Vol C Tables 4.2.6.8 and 6.1.1.4'
O O 0.0106 0.0060 'International Tables Vol C Tables 4.2.6.8 and 6.1.1.4'
S S 0.1246 0.1234 'International Tables Vol C Tables 4.2.6.8 and 6.1.1.4'

loop_
_geom_angle_atom_site_label_1
_geom_angle_atom_site_label_2
_geom_angle_atom_site_label_3
_geom_angle
_geom_angle_site_symmetry_1
_geom_angle_site_symmetry_3
O5 S1 O4 109.1(5) . .
O5 S1 O4 109.1(5) . 82_546
O4 S1 O4 109.9(4) . 82_546
O5 S1 O4 109.1(5) . 31_655
O4 S1 O4 109.9(4) . 31_655
O4 S1 O4 109.9(4) 82_546 31_655
O1 Al1 O1 109.471(1) 4_566 3_656
O1 Al1 O1 109.5 4_566 2_665
O1 Al1 O1 109.471(2) 3_656 2_665
O1 Al1 O1 109.5 4_566 .
O1 Al1 O1 109.471(1) 3_656 .
O1 Al1 O1 109.5 2_665 .
O3 Al2 O3 78.1(4) 4_566 .
O3 Al2 O2 172.3(3) 4_566 .
O3 Al2 O2 94.7(3) . .
O3 Al2 O2 94.7(3) 4_566 10_656
O3 Al2 O2 172.3(3) . 10_656
O2 Al2 O2 92.2(5) . 10_656
O3 Al2 O3W 92.6(3) 4_566 .
O3 Al2 O3W 92.6(3) . .
O2 Al2 O3W 90.6(2) . .
O2 Al2 O3W 90.6(2) 10_656 .
O3 Al2 O1 95.2(3) 4_566 .
O3 Al2 O1 95.2(3) . .
O2 Al2 O1 82.5(2) . .
O2 Al2 O1 82.5(2) 10_656 .
O3W Al2 O1 170.0(3) . .
O3 Al2 Al2 39.37(17) 4_566 4_566
O3 Al2 Al2 39.37(17) . 4_566
O2 Al2 Al2 133.1(2) . 4_566
O2 Al2 Al2 133.1(2) 10_656 4_566
O3W Al2 Al2 98.6(2) . 4_566
O1 Al2 Al2 91.4(2) . 4_566
O3 Al2 Al2 138.8(2) 4_566 7_665
O3 Al2 Al2 97.0(2) . 7_665
O2 Al2 Al2 38.48(18) . 7_665
O2 Al2 Al2 86.4(2) 10_656 7_665
O3W Al2 Al2 128.60(19) . 7_665
O1 Al2 Al2 44.05(14) . 7_665
Al2 Al2 Al2 120.002(1) 4_566 7_665
O3 Al2 Al2 97.0(2) 4_566 10_656
O3 Al2 Al2 138.8(2) . 10_656
O2 Al2 Al2 86.4(2) . 10_656
O2 Al2 Al2 38.48(18) 10_656 10_656
O3W Al2 Al2 128.60(19) . 10_656
O1 Al2 Al2 44.05(14) . 10_656
Al2 Al2 Al2 120.0 4_566 10_656
Al2 Al2 Al2 60.0 7_665 10_656
O3 Al2 Na1 139.71(18) 4_566 .
O3 Al2 Na1 139.71(18) . .
O2 Al2 Na1 47.9(3) . .
O2 Al2 Na1 47.9(3) 10_656 .
O3W Al2 Na1 75.9(4) . .
O1 Al2 Na1 94.1(4) . .
Al2 Al2 Na1 174.6(3) 4_566 .
Al2 Al2 Na1 64.5(3) 7_665 .
Al2 Al2 Na1 64.5(3) 10_656 .
O2W Na1 O2W 48(4) 36_665 10_656
O2W Na1 O2W 100(2) 36_665 77_455
O2W Na1 O2W 125(3) 10_656 77_455
O2W Na1 O2W 57(4) 36_665 7_665
O2W Na1 O2W 100(2) 10_656 7_665
O2W Na1 O2W 48(4) 77_455 7_665
O2W Na1 O2W 100(2) 36_665 51_556
O2W Na1 O2W 57(4) 10_656 51_556
O2W Na1 O2W 100(2) 77_455 51_556
O2W Na1 O2W 125(3) 7_665 51_556
O2W Na1 O2W 125(3) 36_665 .
O2W Na1 O2W 100(2) 10_656 .
O2W Na1 O2W 57(4) 77_455 .
O2W Na1 O2W 100(2) 7_665 .
O2W Na1 O2W 48(4) 51_556 .
O2W Na1 O1W 29(2) 36_665 .
O2W Na1 O1W 74(2) 10_656 .
O2W Na1 O1W 74(2) 77_455 .
O2W Na1 O1W 29(2) 7_665 .
O2W Na1 O1W 115(3) 51_556 .
O2W Na1 O1W 115(3) . .
O2W Na1 O1W 115(3) 36_665 74_565
O2W Na1 O1W 115(3) 10_656 74_565
O2W Na1 O1W 29(2) 77_455 74_565
O2W Na1 O1W 74(2) 7_665 74_565
O2W Na1 O1W 74(2) 51_556 74_565
O2W Na1 O1W 29(2) . 74_565
O1W Na1 O1W 95(2) . 74_565
O2W Na1 O1W 74(2) 36_665 28_566
O2W Na1 O1W 29(2) 10_656 28_566
O2W Na1 O1W 115(3) 77_455 28_566
O2W Na1 O1W 115(3) 7_665 28_566
O2W Na1 O1W 29(2) 51_556 28_566
O2W Na1 O1W 74(2) . 28_566
O1W Na1 O1W 95(2) . 28_566
O1W Na1 O1W 95(2) 74_565 28_566
O2W Na1 O2 145(2) 36_665 10_656
O2W Na1 O2 113.0(16) 10_656 10_656
O2W Na1 O2 113.0(16) 77_455 10_656
O2W Na1 O2 145(2) 7_665 10_656
O2W Na1 O2 83.4(17) 51_556 10_656
O2W Na1 O2 83.4(17) . 10_656
O1W Na1 O2 159(2) . 10_656
O1W Na1 O2 99.1(13) 74_565 10_656
O1W Na1 O2 99.1(13) 28_566 10_656
O2W Na1 O2 83.4(17) 36_665 7_665
O2W Na1 O2 83.4(17) 10_656 7_665
O2W Na1 O2 145(2) 77_455 7_665
O2W Na1 O2 113.0(16) 7_665 7_665
O2W Na1 O2 113.0(16) 51_556 7_665
O2W Na1 O2 145(2) . 7_665
O1W Na1 O2 99.1(13) . 7_665
O1W Na1 O2 159(2) 74_565 7_665
O1W Na1 O2 99.1(13) 28_566 7_665
O2 Na1 O2 63.7(9) 10_656 7_665
O2W Na1 O2 113.0(16) 36_665 .
O2W Na1 O2 145(2) 10_656 .
O2W Na1 O2 83.4(17) 77_455 .
O2W Na1 O2 83.4(17) 7_665 .
O2W Na1 O2 145(2) 51_556 .
O2W Na1 O2 113.0(16) . .
O1W Na1 O2 99.1(13) . .
O1W Na1 O2 99.1(13) 74_565 .
O1W Na1 O2 159(2) 28_566 .
O2 Na1 O2 63.7(9) 10_656 .
O2 Na1 O2 63.7(9) 7_665 .
Al1 O1 Al2 123.9(2) . .
Al1 O1 Al2 123.9(2) . 10_656
Al2 O1 Al2 91.9(3) . 10_656
Al1 O1 Al2 123.9(2) . 7_665
Al2 O1 Al2 91.9(3) . 7_665
Al2 O1 Al2 91.9(3) 10_656 7_665
Al2 O2 Al2 103.0(4) . 7_665
Al2 O2 Na1 99.1(4) . .
Al2 O2 Na1 99.1(4) 7_665 .
Al2 O2 H2 117.7 . .
Al2 O2 H2 117.7 7_665 .
Na1 O2 H2 116.9 . .
Al2 O3 Al2 101.3(3) . 4_566
Al2 O3 H4 120.0 . .
Al2 O3 H4 120.0 4_566 .
O2W O1W O2W 107(5) 7_665 36_665
O2W O1W O2W 107(5) 7_665 74_565
O2W O1W O2W 107(5) 36_665 74_565
O2W O1W Na1 54(2) 7_665 .
O2W O1W Na1 54(3) 36_665 .
O2W O1W Na1 119(6) 74_565 .
O2W O1W Na1 54(3) 7_665 74_565
O2W O1W Na1 119(6) 36_665 74_565
O2W O1W Na1 54(3) 74_565 74_565
Na1 O1W Na1 85(3) . 74_565
O2W O1W Na1 119(6) 7_665 28_566
O2W O1W Na1 54(2) 36_665 28_566
O2W O1W Na1 54(2) 74_565 28_566
Na1 O1W Na1 85(3) . 28_566
Na1 O1W Na1 85(3) 74_565 28_566
O1W O2W O2W 147(5) 74_565 51_556
O1W O2W O2W 36(2) 74_565 57_455
O2W O2W O2W 119.999(15) 51_556 57_455
O1W O2W O2W 36(3) 74_565 77_455
O2W O2W O2W 120.00(4) 51_556 77_455
O2W O2W O2W 60.002(7) 57_455 77_455
O1W O2W Na1 98(3) 74_565 .
O2W O2W Na1 66(2) 51_556 .
O2W O2W Na1 111(2) 57_455 .
O2W O2W Na1 61(2) 77_455 .
O1W O2W Na1 98(3) 74_565 51_556
O2W O2W Na1 66(2) 51_556 51_556
O2W O2W Na1 61(2) 57_455 51_556
O2W O2W Na1 111(2) 77_455 51_556
Na1 O2W Na1 113(3) . 51_556
O1W O2W Na1 42(4) 74_565 74_565
O2W O2W Na1 105.3(13) 51_556 74_565
O2W O2W Na1 35.5(6) 57_455 74_565
O2W O2W Na1 35.5(6) 77_455 74_565
Na1 O2W Na1 75(2) . 74_565
Na1 O2W Na1 75(2) 51_556 74_565

loop_
_geom_bond_atom_site_label_1
_geom_bond_atom_site_label_2
_geom_bond_distance
_geom_bond_site_symmetry_2
S1 O5 1.42(3) .
S1 O4 1.459(9) .
S1 O4 1.459(9) 82_546
S1 O4 1.459(9) 31_655
Al1 O1 1.810(8) 4_566
Al1 O1 1.810(8) 3_656
Al1 O1 1.810(8) 2_665
Al1 O1 1.810(8) .
Al2 O3 1.849(5) 4_566
Al2 O3 1.850(5) .
Al2 O2 1.864(5) .
Al2 O2 1.864(5) 10_656
Al2 O3W 1.959(7) .
Al2 O1 2.030(5) .
Al2 Al2 2.859(5) 4_566
Al2 Al2 2.918(4) 7_665
Al2 Al2 2.918(4) 10_656
Al2 Na1 3.39(3) .
Na1 O2W 1.79(4) 36_665
Na1 O2W 1.79(4) 10_656
Na1 O2W 1.79(4) 77_455
Na1 O2W 1.79(4) 7_665
Na1 O2W 1.79(4) 51_556
Na1 O2W 1.79(4) .
Na1 O1W 2.20(5) .
Na1 O1W 2.20(5) 74_565
Na1 O1W 2.20(5) 28_566
Na1 O2 2.55(3) 10_656
Na1 O2 2.55(3) 7_665
Na1 O2 2.55(3) .
O1 Al2 2.030(5) 10_656
O1 Al2 2.030(5) 7_665
O2 Al2 1.864(5) 7_665
O2 H2 0.8499 .
O3 Al2 1.850(5) 4_566
O3 H4 0.8501 .
O1W O2W 1.06(7) 7_665
O1W O2W 1.06(7) 36_665
O1W O2W 1.06(7) 74_565
O1W Na1 2.20(5) 74_565
O1W Na1 2.20(5) 28_566
O2W O1W 1.06(7) 74_565
O2W O2W 1.45(13) 51_556
O2W O2W 1.71(11) 57_455
O2W O2W 1.71(11) 77_455
O2W Na1 1.79(4) 51_556
O2W Na1 2.88(7) 74_565

loop_
_geom_hbond_atom_site_label_D
_geom_hbond_atom_site_label_H
_geom_hbond_atom_site_label_A
_geom_hbond_distance_DH
_geom_hbond_distance_HA
_geom_hbond_distance_DA
_geom_hbond_angle_DHA
_geom_hbond_site_symmetry_A
O2 H2 O5W 0.85 1.91 2.751(14) 167.7 75_556
O3 H4 O4W 0.85 2.14 2.889(10) 146.1 4_566

loop_
_geom_torsion_atom_site_label_1
_geom_torsion_atom_site_label_2
_geom_torsion_atom_site_label_3
_geom_torsion_atom_site_label_4
_geom_torsion
_geom_torsion_site_symmetry_1
_geom_torsion_site_symmetry_4
O1 Al1 O1 Al2 0.000 4_566 .
O1 Al1 O1 Al2 120.000 3_656 .
O1 Al1 O1 Al2 -120.000(0) 2_665 .
O1 Al1 O1 Al2 120.000(0) 4_566 10_656
O1 Al1 O1 Al2 -120.000 3_656 10_656
O1 Al1 O1 Al2 0.000 2_665 10_656
O1 Al1 O1 Al2 -120.000(0) 4_566 7_665
O1 Al1 O1 Al2 0.000 3_656 7_665
O1 Al1 O1 Al2 120.000 2_665 7_665
O3 Al2 O2 Al2 -95.3(4) . 7_665
O2 Al2 O2 Al2 81.4(4) 10_656 7_665
O3W Al2 O2 Al2 172.0(4) . 7_665
O1 Al2 O2 Al2 -0.7(3) . 7_665
Al2 Al2 O2 Al2 -85.5(4) 4_566 7_665
Al2 Al2 O2 Al2 43.4(3) 10_656 7_665
Na1 Al2 O2 Al2 101.7(5) . 7_665
O3 Al2 O2 Na1 163.0(5) . .
O2 Al2 O2 Na1 -20.2(5) 10_656 .
O3W Al2 O2 Na1 70.3(5) . .
O1 Al2 O2 Na1 -102.4(5) . .
Al2 Al2 O2 Na1 172.8(4) 4_566 .
Al2 Al2 O2 Na1 -101.7(5) 7_665 .
Al2 Al2 O2 Na1 -58.3(4) 10_656 .
O3 Al2 O3 Al2 -8.4(4) 4_566 4_566
O2 Al2 O3 Al2 168.7(3) . 4_566
O3W Al2 O3 Al2 -100.5(3) . 4_566
O1 Al2 O3 Al2 85.8(3) . 4_566
Al2 Al2 O3 Al2 130.1(3) 7_665 4_566
Al2 Al2 O3 Al2 78.7(4) 10_656 4_566
Na1 Al2 O3 Al2 -171.6(5) . 4_566
O2W Na1 O2W O1W 79(6) 36_665 74_565
O2W Na1 O2W O1W 125(4) 10_656 74_565
O2W Na1 O2W O1W 0(4) 77_455 74_565
O2W Na1 O2W O1W 22(5) 7_665 74_565
O2W Na1 O2W O1W 150(4) 51_556 74_565
O1W Na1 O2W O1W 48(4) . 74_565
O1W Na1 O2W O1W 136(5) 28_566 74_565
O2 Na1 O2W O1W -123(4) 10_656 74_565
O2 Na1 O2W O1W -142(4) 7_665 74_565
O2 Na1 O2W O1W -65(4) . 74_565
O2W Na1 O2W O2W -71(4) 36_665 51_556
O2W Na1 O2W O2W -25.2(14) 10_656 51_556
O2W Na1 O2W O2W -150.1(17) 77_455 51_556
O2W Na1 O2W O2W -128(3) 7_665 51_556
O1W Na1 O2W O2W -102.2(16) . 51_556
O1W Na1 O2W O2W -150(4) 74_565 51_556
O1W Na1 O2W O2W -14(2) 28_566 51_556
O2 Na1 O2W O2W 87.1(7) 10_656 51_556
O2 Na1 O2W O2W 68(3) 7_665 51_556
O2 Na1 O2W O2W 145(2) . 51_556
O2W Na1 O2W O2W 44(5) 36_665 57_455
O2W Na1 O2W O2W 89.4(12) 10_656 57_455
O2W Na1 O2W O2W -35.5(14) 77_455 57_455
O2W Na1 O2W O2W -13(2) 7_665 57_455
O2W Na1 O2W O2W 114.7(10) 51_556 57_455
O1W Na1 O2W O2W 12.5(19) . 57_455
O1W Na1 O2W O2W -35(4) 74_565 57_455
O1W Na1 O2W O2W 100.2(17) 28_566 57_455
O2 Na1 O2W O2W -158.3(9) 10_656 57_455
O2 Na1 O2W O2W -177(2) 7_665 57_455
O2 Na1 O2W O2W -100.6(13) . 57_455
O2W Na1 O2W O2W 79(4) 36_665 77_455
O2W Na1 O2W O2W 125(3) 10_656 77_455
O2W Na1 O2W O2W 22.1(18) 7_665 77_455
O2W Na1 O2W O2W 150.1(17) 51_556 77_455
O1W Na1 O2W O2W 47.9(12) . 77_455
O1W Na1 O2W O2W 0(4) 74_565 77_455
O1W Na1 O2W O2W 136(2) 28_566 77_455
O2 Na1 O2W O2W -122.8(10) 10_656 77_455
O2 Na1 O2W O2W -142(3) 7_665 77_455
O2 Na1 O2W O2W -65.1(11) . 77_455
O2W Na1 O2W Na1 -23(7) 36_665 51_556
O2W Na1 O2W Na1 23(4) 10_656 51_556
O2W Na1 O2W Na1 -102(3) 77_455 51_556
O2W Na1 O2W Na1 -79.9(16) 7_665 51_556
O2W Na1 O2W Na1 48(4) 51_556 51_556
O1W Na1 O2W Na1 -54(4) . 51_556
O1W Na1 O2W Na1 -102(6) 74_565 51_556
O1W Na1 O2W Na1 34(3) 28_566 51_556
O2 Na1 O2W Na1 135(4) 10_656 51_556
O2 Na1 O2W Na1 116(3) 7_665 51_556
O2 Na1 O2W Na1 -167(2) . 51_556
O2W Na1 O2W Na1 44(5) 36_665 74_565
O2W Na1 O2W Na1 89.4(12) 10_656 74_565
O2W Na1 O2W Na1 -35.5(14) 77_455 74_565
O2W Na1 O2W Na1 -13(2) 7_665 74_565
O2W Na1 O2W Na1 114.7(10) 51_556 74_565
O1W Na1 O2W Na1 12.5(19) . 74_565
O1W Na1 O2W Na1 -35(4) 74_565 74_565
O1W Na1 O2W Na1 100.2(17) 28_566 74_565
O2 Na1 O2W Na1 -158.3(9) 10_656 74_565
O2 Na1 O2W Na1 -177(2) 7_665 74_565
O2 Na1 O2W Na1 -100.6(13) . 74_565
